data_1512188
loop_
_publ_author_name
'Li, Jun'
'Li, Min-Yi'
'Bruhn, Torsten'
'Katele, F\'elix Zongwe'
'Xiao, Qiang'
'Pedpradab, Patchara'
'Wu, Jun'
'Bringmann, Gerhard'

_publ_section_title
;
 Thaixylomolins A--C: Limonoids Featuring Two New Motifs from the
 ThaiXylocarpus moluccensis
;
_journal_issue 14
_journal_name_full 'Organic Letters'
_journal_page_first 3682
_journal_paper_doi 10.1021/ol401556m
_journal_volume 15
_journal_year 2013
_chemical_absolute_configuration rm
_chemical_formula_moiety 'C27 H34 O8 . C27 H34 O8'
_chemical_formula_sum 'C27 H34 O8'
_chemical_formula_weight 486.54
_chemical_name_systematic
; 
 ? 
;
_space_group_IT_number 4
_symmetry_cell_setting monoclinic
_symmetry_space_group_name_Hall 'P 2yb'
_symmetry_space_group_name_H-M 'P 1 21 1'
_atom_sites_solution_hydrogens geom
_atom_sites_solution_primary direct
_atom_sites_solution_secondary difmap
_audit_creation_method SHELXL-97
_cell_angle_alpha 90.00
_cell_angle_beta 97.1691(13)
_cell_angle_gamma 90.00
_cell_formula_units_Z 4
_cell_length_a 11.4703(2)
_cell_length_b 11.1191(2)
_cell_length_c 19.4805(3)
_cell_measurement_reflns_used 4682
_cell_measurement_temperature 293(2)
_cell_measurement_theta_max 62.5574
_cell_measurement_theta_min 3.8809
_cell_volume 2465.11(7)
_computing_cell_refinement 'SMART and SAINT (Bruker, 1998)'
_computing_data_collection 'SMART (Bruker, 1998)'
_computing_data_reduction 'XPREP in SHELXTL (Sheldrick, 2008)'
_computing_molecular_graphics 'XP in SHELXTL (Sheldrick, 2008)'
_computing_publication_material 'SHELXTL (Sheldrick, 2008)'
_computing_structure_refinement 'SHELXTL (Sheldrick, 2008)'
_computing_structure_solution 'SHELXTL (Sheldrick, 2008)'
_diffrn_ambient_temperature 293(2)
_diffrn_measured_fraction_theta_full 0.984
_diffrn_measured_fraction_theta_max 0.984
_diffrn_measurement_device_type 'Oxford Gemini S Ultra'
_diffrn_measurement_method '\w scan'
_diffrn_radiation_monochromator graphite
_diffrn_radiation_source 'fine-focus sealed tube'
_diffrn_radiation_type CuK\a
_diffrn_radiation_wavelength 1.54184
_diffrn_reflns_av_R_equivalents 0.0175
_diffrn_reflns_av_sigmaI/netI 0.0276
_diffrn_reflns_limit_h_max 13
_diffrn_reflns_limit_h_min -10
_diffrn_reflns_limit_k_max 12
_diffrn_reflns_limit_k_min -12
_diffrn_reflns_limit_l_max 21
_diffrn_reflns_limit_l_min -22
_diffrn_reflns_number 8282
_diffrn_reflns_theta_full 62.65
_diffrn_reflns_theta_max 62.65
_diffrn_reflns_theta_min 3.88
_diffrn_standards_decay_% 0
_diffrn_standards_number 0
_exptl_absorpt_coefficient_mu 0.792
_exptl_absorpt_correction_T_max 1.00000
_exptl_absorpt_correction_T_min 0.85388
_exptl_absorpt_correction_type multi-scan
_exptl_absorpt_process_details 'SADABS (Sheldrick, 2004)'
_exptl_crystal_colour colorless
_exptl_crystal_density_diffrn 1.311
_exptl_crystal_density_method 'not measured'
_exptl_crystal_description block
_exptl_crystal_F_000 1040
_exptl_crystal_size_max 0.42
_exptl_crystal_size_mid 0.30
_exptl_crystal_size_min 0.25
_refine_diff_density_max 0.319
_refine_diff_density_min -0.215
_refine_diff_density_rms 0.033
_refine_ls_abs_structure_details 'Flack H D (1983), Acta Cryst. A39, 876-881'
_refine_ls_abs_structure_Flack -0.26(15)
_refine_ls_extinction_method none
_refine_ls_goodness_of_fit_ref 1.037
_refine_ls_hydrogen_treatment mixed
_refine_ls_matrix_type full
_refine_ls_number_parameters 643
_refine_ls_number_reflns 5827
_refine_ls_number_restraints 1
_refine_ls_restrained_S_all 1.037
_refine_ls_R_factor_all 0.0379
_refine_ls_R_factor_gt 0.0361
_refine_ls_shift/su_max 0.002
_refine_ls_shift/su_mean 0.000
_refine_ls_structure_factor_coef Fsqd
_refine_ls_weighting_details 'calc w=1/[\s^2^(Fo^2^)+(0.0592P)^2^+0.2285P] where P=(Fo^2^+2Fc^2^)/3'
_refine_ls_weighting_scheme calc
_refine_ls_wR_factor_gt 0.0939
_refine_ls_wR_factor_ref 0.0960
_reflns_number_gt 5561
_reflns_number_total 5827
_reflns_threshold_expression >2sigma(I)
_cod_data_source_file ol401556m_si_002.cif
_cod_data_source_block ThaixylomolinA
_cod_original_sg_symbol_H-M P2(1)
_cod_database_code 1512188

loop_
_symmetry_equiv_pos_as_xyz
'x, y, z'
'-x, y+1/2, -z'

loop_
_atom_site_label
_atom_site_type_symbol
_atom_site_fract_x
_atom_site_fract_y
_atom_site_fract_z
_atom_site_U_iso_or_equiv
_atom_site_adp_type
_atom_site_occupancy
_atom_site_symmetry_multiplicity
_atom_site_calc_flag
_atom_site_refinement_flags
O1A O 0.79954(15) 0.7292(2) 0.19540(9) 0.0632(5) Uani 1 1 d .
O2A O 0.8493(2) 0.5311(3) 0.04107(12) 0.0891(8) Uani 1 1 d .
O3A O 0.35360(17) 0.5851(2) -0.01131(11) 0.0676(6) Uani 1 1 d .
O4A O 0.21599(14) 0.72454(19) -0.00854(8) 0.0555(5) Uani 1 1 d .
O5A O 0.33440(13) 0.90612(14) 0.15498(8) 0.0394(4) Uani 1 1 d .
O6A O 0.03971(15) 0.96901(18) 0.12569(9) 0.0560(5) Uani 1 1 d .
O7A O 0.11432(14) 0.83845(16) 0.20322(8) 0.0451(4) Uani 1 1 d .
O8A O 0.0414(2) 0.5846(2) 0.34194(12) 0.0809(7) Uani 1 1 d .
C1A C 0.6971(2) 0.6558(3) 0.17663(13) 0.0489(6) Uani 1 1 d .
H1A H 0.6672 0.6241 0.2180 0.059 Uiso 1 1 calc R
C2A C 0.7335(2) 0.5536(3) 0.13175(15) 0.0559(7) Uani 1 1 d .
H2A1 H 0.7932 0.5057 0.1589 0.067 Uiso 1 1 calc R
H2A2 H 0.6661 0.5021 0.1189 0.067 Uiso 1 1 calc R
C3A C 0.7807(2) 0.5947(3) 0.06685(14) 0.0545(7) Uani 1 1 d .
C4A C 0.7405(2) 0.7149(3) 0.03433(12) 0.0493(6) Uani 1 1 d .
C5A C 0.6955(2) 0.7977(2) 0.08978(12) 0.0441(6) Uani 1 1 d .
H5A H 0.6634 0.8724 0.0684 0.053 Uiso 1 1 calc R
C6A C 0.7975(2) 0.8253(3) 0.14577(15) 0.0620(8) Uani 1 1 d .
H6A1 H 0.8711 0.8284 0.1260 0.074 Uiso 1 1 calc R
H6A2 H 0.7855 0.9020 0.1675 0.074 Uiso 1 1 calc R
C7A C 0.3187(2) 0.6748(2) 0.01297(11) 0.0422(6) Uani 1 1 d .
C8A C 0.38844(18) 0.7519(2) 0.07009(10) 0.0346(5) Uani 1 1 d .
C9A C 0.49520(18) 0.6751(2) 0.10412(10) 0.0347(5) Uani 1 1 d .
H9A H 0.5211 0.6297 0.0657 0.042 Uiso 1 1 calc R
C10A C 0.60810(19) 0.7426(2) 0.13777(10) 0.0375(5) Uani 1 1 d .
C11A C 0.4485(2) 0.5785(2) 0.15076(12) 0.0426(5) Uani 1 1 d .
H11A H 0.4029 0.5209 0.1211 0.051 Uiso 1 1 calc R
H11B H 0.5154 0.5358 0.1746 0.051 Uiso 1 1 calc R
C12A C 0.3730(2) 0.6218(2) 0.20468(12) 0.0425(5) Uani 1 1 d .
H12A H 0.4206 0.6707 0.2386 0.051 Uiso 1 1 calc R
H12B H 0.3455 0.5528 0.2285 0.051 Uiso 1 1 calc R
C13A C 0.26654(18) 0.6957(2) 0.17259(11) 0.0359(5) Uani 1 1 d .
C14A C 0.30563(18) 0.7897(2) 0.12337(11) 0.0331(5) Uani 1 1 d .
C15A C 0.22572(19) 0.8937(2) 0.10971(12) 0.0391(5) Uani 1 1 d .
H15A H 0.2218 0.9313 0.0640 0.047 Uiso 1 1 calc R
C16A C 0.1194(2) 0.9037(2) 0.14612(12) 0.0399(5) Uani 1 1 d .
C17A C 0.2139(2) 0.7620(2) 0.23073(11) 0.0385(5) Uani 1 1 d .
H17A H 0.2750 0.8137 0.2549 0.046 Uiso 1 1 calc R
C18A C 0.1734(2) 0.6114(2) 0.13391(12) 0.0450(6) Uani 1 1 d .
H18A H 0.1107 0.6586 0.1103 0.067 Uiso 1 1 calc R
H18B H 0.1427 0.5591 0.1665 0.067 Uiso 1 1 calc R
H18C H 0.2090 0.5641 0.1009 0.067 Uiso 1 1 calc R
C19A C 0.5792(2) 0.8402(3) 0.18916(12) 0.0457(6) Uani 1 1 d .
H19A H 0.5144 0.8141 0.2122 0.069 Uiso 1 1 calc R
H19B H 0.5587 0.9135 0.1646 0.069 Uiso 1 1 calc R
H19C H 0.6466 0.8537 0.2228 0.069 Uiso 1 1 calc R
C20A C 0.1658(2) 0.6846(2) 0.28318(11) 0.0428(5) Uani 1 1 d .
C21A C 0.0523(3) 0.6530(3) 0.28461(15) 0.0630(8) Uani 1 1 d .
H21A H -0.0096 0.6746 0.2514 0.076 Uiso 1 1 calc R
C22A C 0.2282(3) 0.6331(3) 0.34267(13) 0.0600(7) Uani 1 1 d .
H22A H 0.3085 0.6392 0.3565 0.072 Uiso 1 1 calc R
C23A C 0.1502(3) 0.5733(3) 0.37570(15) 0.0647(8) Uani 1 1 d .
H23A H 0.1690 0.5300 0.4164 0.078 Uiso 1 1 calc R
C28A C 0.8443(3) 0.7753(4) 0.00416(19) 0.0812(11) Uani 1 1 d .
H28A H 0.9105 0.7808 0.0394 0.122 Uiso 1 1 calc R
H28B H 0.8216 0.8545 -0.0120 0.122 Uiso 1 1 calc R
H28C H 0.8652 0.7282 -0.0337 0.122 Uiso 1 1 calc R
C29A C 0.6512(2) 0.6892(3) -0.03027(12) 0.0544(7) Uani 1 1 d .
H29A H 0.6870 0.6386 -0.0617 0.082 Uiso 1 1 calc R
H29B H 0.6275 0.7637 -0.0528 0.082 Uiso 1 1 calc R
H29C H 0.5836 0.6494 -0.0165 0.082 Uiso 1 1 calc R
C30A C 0.4255(2) 0.8629(2) 0.03029(12) 0.0436(6) Uani 1 1 d .
H30A H 0.4784 0.8384 -0.0016 0.065 Uiso 1 1 calc R
H30B H 0.4641 0.9199 0.0625 0.065 Uiso 1 1 calc R
H30C H 0.3571 0.8993 0.0053 0.065 Uiso 1 1 calc R
C31A C 0.1432(3) 0.6650(5) -0.06403(16) 0.0889(13) Uani 1 1 d .
H31A H 0.1917 0.6324 -0.0962 0.133 Uiso 1 1 calc R
H31B H 0.0890 0.7218 -0.0874 0.133 Uiso 1 1 calc R
H31C H 0.1003 0.6011 -0.0455 0.133 Uiso 1 1 calc R
O1 O 0.5750(2) 0.1780(2) 0.43560(13) 0.0803(7) Uani 1 1 d .
O2 O 0.6119(5) 0.4317(3) 0.2777(2) 0.189(2) Uani 1 1 d .
O3 O 0.9655(2) 0.3022(3) 0.25261(12) 0.0780(7) Uani 1 1 d .
O4 O 1.10284(16) 0.1605(2) 0.25703(9) 0.0642(6) Uani 1 1 d .
O5 O 1.02905(14) -0.03371(15) 0.41133(9) 0.0476(4) Uani 1 1 d .
O6 O 1.31751(17) -0.0891(2) 0.37537(11) 0.0699(6) Uani 1 1 d .
O7 O 1.27057(16) 0.01477(17) 0.46387(9) 0.0534(4) Uani 1 1 d .
O8 O 1.32055(19) 0.2523(2) 0.64854(9) 0.0700(6) Uani 1 1 d .
C1 C 0.6812(2) 0.2408(3) 0.42796(14) 0.0556(7) Uani 1 1 d .
H1 H 0.7241 0.2587 0.4735 0.067 Uiso 1 1 calc R
C2 C 0.6495(3) 0.3569(3) 0.38881(16) 0.0625(7) Uani 1 1 d .
H2A H 0.5838 0.3938 0.4077 0.075 Uiso 1 1 calc R
H2B H 0.7157 0.4116 0.3969 0.075 Uiso 1 1 calc R
C3 C 0.6183(4) 0.3425(3) 0.31384(19) 0.0819(11) Uani 1 1 d .
C4 C 0.6016(2) 0.2189(3) 0.28025(15) 0.0613(7) Uani 1 1 d .
C5 C 0.6456(2) 0.1169(3) 0.33271(15) 0.0512(6) Uani 1 1 d .
H5 H 0.6641 0.0440 0.3079 0.061 Uiso 1 1 calc R
C6 C 0.5553(3) 0.0892(3) 0.38230(19) 0.0733(9) Uani 1 1 d .
H6A H 0.4760 0.0950 0.3586 0.088 Uiso 1 1 calc R
H6B H 0.5672 0.0090 0.4014 0.088 Uiso 1 1 calc R
C7 C 1.0069(2) 0.2108(3) 0.27655(12) 0.0542(7) Uani 1 1 d .
C8 C 0.9517(2) 0.1313(2) 0.32950(11) 0.0411(5) Uani 1 1 d .
C9 C 0.86191(19) 0.2124(2) 0.36277(11) 0.0390(5) Uani 1 1 d .
H9 H 0.8292 0.2660 0.3253 0.047 Uiso 1 1 calc R
C10 C 0.7518(2) 0.1522(2) 0.38868(12) 0.0440(5) Uani 1 1 d .
C11 C 0.9311(2) 0.2971(2) 0.41654(14) 0.0486(6) Uani 1 1 d .
H11C H 0.9702 0.3572 0.3915 0.058 Uiso 1 1 calc R
H11D H 0.8747 0.3390 0.4410 0.058 Uiso 1 1 calc R
C12 C 1.0228(2) 0.2404(2) 0.47016(12) 0.0457(6) Uani 1 1 d .
H12C H 0.9839 0.1870 0.4995 0.055 Uiso 1 1 calc R
H12D H 1.0615 0.3032 0.4992 0.055 Uiso 1 1 calc R
C13 C 1.1150(2) 0.1695(2) 0.43668(11) 0.0379(5) Uani 1 1 d .
C14 C 1.0521(2) 0.0830(2) 0.38321(11) 0.0389(5) Uani 1 1 d .
C15 C 1.1210(2) -0.0236(2) 0.36739(13) 0.0481(6) Uani 1 1 d .
H15 H 1.1042 -0.0569 0.3206 0.058 Uiso 1 1 calc R
C16 C 1.2426(2) -0.0360(2) 0.40162(14) 0.0500(6) Uani 1 1 d .
C17 C 1.1874(2) 0.0931(2) 0.49341(11) 0.0422(5) Uani 1 1 d .
H17 H 1.1329 0.0424 0.5155 0.051 Uiso 1 1 calc R
C18 C 1.1976(2) 0.2540(2) 0.40309(13) 0.0500(6) Uani 1 1 d .
H18D H 1.2539 0.2072 0.3821 0.075 Uiso 1 1 calc R
H18E H 1.2378 0.3056 0.4378 0.075 Uiso 1 1 calc R
H18F H 1.1525 0.3020 0.3684 0.075 Uiso 1 1 calc R
C19 C 0.7861(2) 0.0434(3) 0.43626(14) 0.0546(7) Uani 1 1 d .
H19D H 0.8585 0.0603 0.4650 0.082 Uiso 1 1 calc R
H19E H 0.7958 -0.0264 0.4085 0.082 Uiso 1 1 calc R
H19F H 0.7253 0.0287 0.4649 0.082 Uiso 1 1 calc R
C20 C 1.2612(2) 0.1617(2) 0.54867(11) 0.0430(5) Uani 1 1 d .
C21 C 1.2316(2) 0.1939(3) 0.61046(13) 0.0599(7) Uani 1 1 d .
H21 H 1.1590 0.1782 0.6252 0.072 Uiso 1 1 calc R
C22 C 1.3788(2) 0.2024(3) 0.54836(13) 0.0522(6) Uani 1 1 d .
H22 H 1.4249 0.1939 0.5126 0.063 Uiso 1 1 calc R
C23 C 1.4099(3) 0.2552(3) 0.60950(14) 0.0603(7) Uani 1 1 d .
H23 H 1.4832 0.2893 0.6233 0.072 Uiso 1 1 calc R
C28 C 0.4691(3) 0.2060(6) 0.2543(2) 0.1094(16) Uani 1 1 d .
H28D H 0.4477 0.2619 0.2173 0.164 Uiso 1 1 calc R
H28E H 0.4241 0.2226 0.2916 0.164 Uiso 1 1 calc R
H28F H 0.4532 0.1255 0.2379 0.164 Uiso 1 1 calc R
C29 C 0.6613(3) 0.2193(4) 0.21496(16) 0.0781(10) Uani 1 1 d .
H29D H 0.6290 0.2826 0.1849 0.117 Uiso 1 1 calc R
H29E H 0.6486 0.1434 0.1918 0.117 Uiso 1 1 calc R
H29F H 0.7441 0.2322 0.2269 0.117 Uiso 1 1 calc R
C30 C 0.8952(2) 0.0269(3) 0.28489(14) 0.0524(6) Uani 1 1 d .
H30D H 0.9528 -0.0087 0.2594 0.079 Uiso 1 1 calc R
H30E H 0.8311 0.0571 0.2532 0.079 Uiso 1 1 calc R
H30F H 0.8666 -0.0326 0.3143 0.079 Uiso 1 1 calc R
C31 C 1.1544(3) 0.2248(5) 0.20418(17) 0.0940(14) Uani 1 1 d .
H31D H 1.0966 0.2357 0.1646 0.141 Uiso 1 1 calc R
H31E H 1.2194 0.1797 0.1910 0.141 Uiso 1 1 calc R
H31F H 1.1815 0.3019 0.2217 0.141 Uiso 1 1 calc R

loop_
_atom_site_aniso_label
_atom_site_aniso_U_11
_atom_site_aniso_U_22
_atom_site_aniso_U_33
_atom_site_aniso_U_23
_atom_site_aniso_U_13
_atom_site_aniso_U_12
O1A 0.0402(9) 0.0901(15) 0.0552(10) -0.0119(12) -0.0104(7) 0.0000(10)
O2A 0.0958(16) 0.1032(19) 0.0702(14) -0.0222(14) 0.0179(12) 0.0400(16)
O3A 0.0572(11) 0.0730(13) 0.0696(12) -0.0366(12) -0.0042(9) 0.0030(11)
O4A 0.0438(9) 0.0759(13) 0.0431(9) -0.0080(10) -0.0096(7) 0.0034(9)
O5A 0.0406(8) 0.0323(8) 0.0453(8) -0.0055(7) 0.0053(6) -0.0016(7)
O6A 0.0443(10) 0.0606(11) 0.0636(11) 0.0157(10) 0.0095(8) 0.0151(9)
O7A 0.0479(9) 0.0450(9) 0.0446(9) 0.0075(8) 0.0145(7) 0.0103(8)
O8A 0.0925(16) 0.0841(16) 0.0731(14) 0.0204(13) 0.0376(12) -0.0087(14)
C1A 0.0390(12) 0.0618(16) 0.0441(12) -0.0014(13) -0.0016(10) 0.0030(12)
C2A 0.0440(13) 0.0579(17) 0.0643(16) 0.0019(14) 0.0011(12) 0.0133(12)
C3A 0.0442(13) 0.0657(18) 0.0510(14) -0.0203(14) -0.0043(11) 0.0035(14)
C4A 0.0425(12) 0.0616(16) 0.0446(13) -0.0113(13) 0.0086(10) -0.0063(13)
C5A 0.0418(12) 0.0477(14) 0.0426(12) -0.0082(11) 0.0048(10) -0.0060(11)
C6A 0.0481(15) 0.080(2) 0.0564(16) -0.0193(17) 0.0018(12) -0.0171(15)
C7A 0.0412(12) 0.0513(15) 0.0335(11) -0.0039(11) 0.0027(9) -0.0016(11)
C8A 0.0351(11) 0.0376(12) 0.0306(10) -0.0009(10) 0.0023(8) -0.0008(10)
C9A 0.0366(11) 0.0345(11) 0.0327(10) -0.0031(9) 0.0032(8) 0.0022(10)
C10A 0.0360(11) 0.0437(13) 0.0320(10) -0.0040(10) 0.0012(8) -0.0002(10)
C11A 0.0427(12) 0.0364(12) 0.0490(13) 0.0062(11) 0.0072(10) 0.0066(11)
C12A 0.0451(12) 0.0406(12) 0.0417(12) 0.0113(11) 0.0059(10) 0.0052(11)
C13A 0.0383(11) 0.0350(12) 0.0339(10) -0.0003(10) 0.0026(8) -0.0009(10)
C14A 0.0358(11) 0.0307(11) 0.0315(11) -0.0005(9) -0.0016(8) -0.0004(9)
C15A 0.0391(11) 0.0388(12) 0.0393(11) 0.0049(10) 0.0046(9) 0.0041(10)
C16A 0.0413(12) 0.0369(12) 0.0400(12) 0.0006(11) -0.0004(10) -0.0002(11)
C17A 0.0390(11) 0.0396(12) 0.0367(11) 0.0019(10) 0.0044(9) 0.0035(10)
C18A 0.0470(13) 0.0426(13) 0.0456(13) -0.0036(11) 0.0071(10) -0.0087(11)
C19A 0.0447(12) 0.0542(14) 0.0370(12) -0.0113(12) 0.0001(10) -0.0034(12)
C20A 0.0541(14) 0.0405(13) 0.0346(11) 0.0007(10) 0.0090(10) 0.0020(12)
C21A 0.0608(16) 0.078(2) 0.0520(14) 0.0194(16) 0.0159(12) -0.0032(16)
C22A 0.0755(18) 0.0631(18) 0.0408(13) 0.0079(14) 0.0046(12) 0.0026(15)
C23A 0.096(2) 0.0597(17) 0.0410(14) 0.0209(14) 0.0201(15) 0.0072(17)
C28A 0.070(2) 0.098(3) 0.082(2) -0.022(2) 0.0378(17) -0.021(2)
C29A 0.0591(15) 0.0691(18) 0.0358(12) -0.0063(13) 0.0088(11) 0.0037(15)
C30A 0.0449(13) 0.0464(14) 0.0399(12) 0.0088(11) 0.0066(10) 0.0029(11)
C31A 0.0548(17) 0.144(4) 0.0619(17) -0.040(2) -0.0179(14) -0.003(2)
O1 0.0745(14) 0.0820(16) 0.0937(15) -0.0031(14) 0.0471(12) 0.0021(13)
O2 0.357(7) 0.076(2) 0.109(2) 0.015(2) -0.069(3) 0.036(3)
O3 0.0731(14) 0.0937(18) 0.0683(13) 0.0353(14) 0.0135(11) -0.0037(13)
O4 0.0529(10) 0.0987(16) 0.0431(9) -0.0029(11) 0.0144(8) -0.0101(11)
O5 0.0501(9) 0.0329(8) 0.0600(10) -0.0024(8) 0.0081(8) -0.0042(8)
O6 0.0524(11) 0.0736(14) 0.0835(13) -0.0353(12) 0.0072(10) 0.0083(11)
O7 0.0574(10) 0.0486(10) 0.0516(10) -0.0103(9) -0.0036(8) 0.0084(9)
O8 0.0756(13) 0.0929(16) 0.0395(9) -0.0148(11) -0.0006(9) -0.0036(13)
C1 0.0606(16) 0.0570(16) 0.0516(14) -0.0047(14) 0.0164(12) 0.0056(14)
C2 0.0651(17) 0.0521(16) 0.0694(18) -0.0114(15) 0.0046(14) 0.0116(15)
C3 0.104(3) 0.061(2) 0.073(2) 0.0046(19) -0.0211(19) 0.019(2)
C4 0.0521(15) 0.0682(19) 0.0591(15) -0.0078(16) -0.0101(12) 0.0019(14)
C5 0.0432(13) 0.0468(14) 0.0650(16) -0.0068(13) 0.0118(12) -0.0062(12)
C6 0.0547(16) 0.067(2) 0.103(3) 0.009(2) 0.0267(16) -0.0047(16)
C7 0.0522(15) 0.074(2) 0.0356(12) 0.0019(14) 0.0008(11) -0.0166(15)
C8 0.0428(12) 0.0457(13) 0.0343(11) -0.0065(11) 0.0034(9) -0.0073(11)
C9 0.0448(12) 0.0353(12) 0.0364(11) -0.0010(10) 0.0026(9) -0.0035(10)
C10 0.0496(13) 0.0415(13) 0.0415(12) -0.0028(11) 0.0083(10) -0.0030(11)
C11 0.0524(14) 0.0367(12) 0.0544(14) -0.0102(12) -0.0028(11) 0.0012(11)
C12 0.0524(13) 0.0414(13) 0.0415(12) -0.0110(11) -0.0017(10) 0.0009(12)
C13 0.0451(12) 0.0333(11) 0.0343(11) -0.0025(10) 0.0015(9) -0.0058(10)
C14 0.0440(12) 0.0358(12) 0.0374(11) -0.0033(10) 0.0071(9) -0.0052(10)
C15 0.0482(14) 0.0447(14) 0.0515(14) -0.0168(12) 0.0069(11) -0.0030(12)
C16 0.0553(15) 0.0380(13) 0.0564(15) -0.0131(13) 0.0059(12) -0.0043(12)
C17 0.0504(13) 0.0391(13) 0.0369(11) 0.0000(10) 0.0045(10) 0.0016(11)
C18 0.0565(15) 0.0441(13) 0.0470(13) 0.0052(12) -0.0030(11) -0.0151(12)
C19 0.0591(15) 0.0528(16) 0.0539(15) 0.0077(13) 0.0151(12) -0.0036(13)
C20 0.0493(13) 0.0431(13) 0.0354(11) 0.0029(11) 0.0008(10) 0.0011(11)
C21 0.0603(16) 0.080(2) 0.0394(13) -0.0045(14) 0.0056(11) -0.0104(16)
C22 0.0485(13) 0.0607(16) 0.0466(13) -0.0020(13) 0.0028(11) -0.0003(13)
C23 0.0600(16) 0.0653(18) 0.0519(15) -0.0045(15) -0.0079(13) -0.0034(15)
C28 0.0512(18) 0.167(5) 0.104(3) 0.007(3) -0.0151(17) 0.002(3)
C29 0.076(2) 0.097(3) 0.0582(17) 0.0066(19) -0.0052(15) -0.001(2)
C30 0.0461(13) 0.0600(16) 0.0504(14) -0.0227(14) 0.0031(11) -0.0049(13)
C31 0.0657(19) 0.159(4) 0.0597(17) 0.016(2) 0.0182(15) -0.023(3)

loop_
_atom_type_symbol
_atom_type_description
_atom_type_scat_dispersion_real
_atom_type_scat_dispersion_imag
_atom_type_scat_source
C C 0.0181 0.0091 'International Tables Vol C Tables 4.2.6.8 and 6.1.1.4'
H H 0.0000 0.0000 'International Tables Vol C Tables 4.2.6.8 and 6.1.1.4'
O O 0.0492 0.0322 'International Tables Vol C Tables 4.2.6.8 and 6.1.1.4'

loop_
_geom_angle_atom_site_label_1
_geom_angle_atom_site_label_2
_geom_angle_atom_site_label_3
_geom_angle
C6A O1A C1A 107.83(18)
C7A O4A C31A 117.1(2)
C15A O5A C14A 61.46(14)
C16A O7A C17A 120.35(17)
C23A O8A C21A 106.1(2)
O1A C1A C2A 107.1(2)
O1A C1A C10A 103.9(2)
C2A C1A C10A 113.55(19)
O1A C1A H1A 110.7
C2A C1A H1A 110.7
C10A C1A H1A 110.7
C3A C2A C1A 114.1(3)
C3A C2A H2A1 108.7
C1A C2A H2A1 108.7
C3A C2A H2A2 108.7
C1A C2A H2A2 108.7
H2A1 C2A H2A2 107.6
O2A C3A C2A 119.3(3)
O2A C3A C4A 121.1(3)
C2A C3A C4A 119.5(2)
C3A C4A C28A 109.4(2)
C3A C4A C29A 108.2(2)
C28A C4A C29A 103.5(2)
C3A C4A C5A 109.9(2)
C28A C4A C5A 110.1(2)
C29A C4A C5A 115.5(2)
C6A C5A C4A 108.9(2)
C6A C5A C10A 98.15(19)
C4A C5A C10A 118.1(2)
C6A C5A H5A 110.3
C4A C5A H5A 110.3
C10A C5A H5A 110.3
O1A C6A C5A 106.1(2)
O1A C6A H6A1 110.5
C5A C6A H6A1 110.5
O1A C6A H6A2 110.5
C5A C6A H6A2 110.5
H6A1 C6A H6A2 108.7
O3A C7A O4A 123.6(2)
O3A C7A C8A 125.4(2)
O4A C7A C8A 110.9(2)
C30A C8A C7A 103.38(17)
C30A C8A C14A 110.42(19)
C7A C8A C14A 109.10(17)
C30A C8A C9A 113.39(17)
C7A C8A C9A 108.00(18)
C14A C8A C9A 112.08(16)
C11A C9A C10A 114.58(17)
C11A C9A C8A 108.45(17)
C10A C9A C8A 118.46(18)
C11A C9A H9A 104.6
C10A C9A H9A 104.6
C8A C9A H9A 104.6
C1A C10A C19A 107.85(18)
C1A C10A C9A 111.7(2)
C19A C10A C9A 112.04(18)
C1A C10A C5A 95.97(18)
C19A C10A C5A 108.40(19)
C9A C10A C5A 119.42(17)
C12A C11A C9A 117.1(2)
C12A C11A H11A 108.0
C9A C11A H11A 108.0
C12A C11A H11B 108.0
C9A C11A H11B 108.0
H11A C11A H11B 107.3
C11A C12A C13A 112.32(18)
C11A C12A H12A 109.1
C13A C12A H12A 109.1
C11A C12A H12B 109.1
C13A C12A H12B 109.1
H12A C12A H12B 107.9
C14A C13A C17A 107.94(18)
C14A C13A C12A 109.95(17)
C17A C13A C12A 108.77(17)
C14A C13A C18A 110.45(17)
C17A C13A C18A 109.83(18)
C12A C13A C18A 109.9(2)
O5A C14A C15A 58.86(14)
O5A C14A C13A 114.44(16)
C15A C14A C13A 115.18(18)
O5A C14A C8A 113.56(18)
C15A C14A C8A 120.64(18)
C13A C14A C8A 119.21(18)
O5A C15A C14A 59.68(13)
O5A C15A C16A 113.51(18)
C14A C15A C16A 119.9(2)
O5A C15A H15A 117.0
C14A C15A H15A 117.0
C16A C15A H15A 117.0
O6A C16A O7A 119.8(2)
O6A C16A C15A 121.6(2)
O7A C16A C15A 118.7(2)
O7A C17A C20A 104.23(18)
O7A C17A C13A 111.57(17)
C20A C17A C13A 116.1(2)
O7A C17A H17A 108.2
C20A C17A H17A 108.2
C13A C17A H17A 108.2
C13A C18A H18A 109.5
C13A C18A H18B 109.5
H18A C18A H18B 109.5
C13A C18A H18C 109.5
H18A C18A H18C 109.5
H18B C18A H18C 109.5
C10A C19A H19A 109.5
C10A C19A H19B 109.5
H19A C19A H19B 109.5
C10A C19A H19C 109.5
H19A C19A H19C 109.5
H19B C19A H19C 109.5
C21A C20A C22A 105.6(2)
C21A C20A C17A 127.1(2)
C22A C20A C17A 127.2(2)
C20A C21A O8A 110.3(3)
C20A C21A H21A 124.9
O8A C21A H21A 124.9
C23A C22A C20A 107.2(3)
C23A C22A H22A 126.4
C20A C22A H22A 126.4
C22A C23A O8A 110.7(2)
C22A C23A H23A 124.6
O8A C23A H23A 124.6
C4A C28A H28A 109.5
C4A C28A H28B 109.5
H28A C28A H28B 109.5
C4A C28A H28C 109.5
H28A C28A H28C 109.5
H28B C28A H28C 109.5
C4A C29A H29A 109.5
C4A C29A H29B 109.5
H29A C29A H29B 109.5
C4A C29A H29C 109.5
H29A C29A H29C 109.5
H29B C29A H29C 109.5
C8A C30A H30A 109.5
C8A C30A H30B 109.5
H30A C30A H30B 109.5
C8A C30A H30C 109.5
H30A C30A H30C 109.5
H30B C30A H30C 109.5
O4A C31A H31A 109.5
O4A C31A H31B 109.5
H31A C31A H31B 109.5
O4A C31A H31C 109.5
H31A C31A H31C 109.5
H31B C31A H31C 109.5
C1 O1 C6 108.7(2)
C7 O4 C31 115.0(3)
C15 O5 C14 61.53(15)
C16 O7 C17 120.90(19)
C21 O8 C23 106.1(2)
O1 C1 C2 108.3(2)
O1 C1 C10 104.3(2)
C2 C1 C10 113.7(2)
O1 C1 H1 110.1
C2 C1 H1 110.1
C10 C1 H1 110.1
C3 C2 C1 114.8(3)
C3 C2 H2A 108.6
C1 C2 H2A 108.6
C3 C2 H2B 108.6
C1 C2 H2B 108.6
H2A C2 H2B 107.5
O2 C3 C2 118.5(3)
O2 C3 C4 119.5(3)
C2 C3 C4 121.8(3)
C29 C4 C3 108.2(3)
C29 C4 C28 104.7(3)
C3 C4 C28 106.8(3)
C29 C4 C5 114.0(3)
C3 C4 C5 111.1(2)
C28 C4 C5 111.6(3)
C6 C5 C4 111.6(2)
C6 C5 C10 98.0(2)
C4 C5 C10 115.4(2)
C6 C5 H5 110.4
C4 C5 H5 110.4
C10 C5 H5 110.4
O1 C6 C5 105.1(2)
O1 C6 H6A 110.7
C5 C6 H6A 110.7
O1 C6 H6B 110.7
C5 C6 H6B 110.7
H6A C6 H6B 108.8
O3 C7 O4 123.3(3)
O3 C7 C8 124.8(3)
O4 C7 C8 111.7(3)
C30 C8 C14 110.1(2)
C30 C8 C7 103.39(19)
C14 C8 C7 108.39(18)
C30 C8 C9 114.43(19)
C14 C8 C9 113.02(17)
C7 C8 C9 106.9(2)
C11 C9 C10 114.01(19)
C11 C9 C8 108.71(18)
C10 C9 C8 118.95(19)
C11 C9 H9 104.5
C10 C9 H9 104.5
C8 C9 H9 104.5
C1 C10 C19 108.3(2)
C1 C10 C9 112.4(2)
C19 C10 C9 111.9(2)
C1 C10 C5 95.3(2)
C19 C10 C5 109.7(2)
C9 C10 C5 117.83(19)
C12 C11 C9 117.6(2)
C12 C11 H11C 107.9
C9 C11 H11C 107.9
C12 C11 H11D 107.9
C9 C11 H11D 107.9
H11C C11 H11D 107.2
C11 C12 C13 112.09(19)
C11 C12 H12C 109.2
C13 C12 H12C 109.2
C11 C12 H12D 109.2
C13 C12 H12D 109.2
H12C C12 H12D 107.9
C12 C13 C14 108.79(18)
C12 C13 C18 111.2(2)
C14 C13 C18 110.95(18)
C12 C13 C17 108.43(18)
C14 C13 C17 107.83(18)
C18 C13 C17 109.53(19)
O5 C14 C15 59.15(16)
O5 C14 C13 113.52(17)
C15 C14 C13 115.30(19)
O5 C14 C8 114.26(18)
C15 C14 C8 120.5(2)
C13 C14 C8 119.2(2)
O5 C15 C16 116.4(2)
O5 C15 C14 59.32(14)
C16 C15 C14 118.7(2)
O5 C15 H15 116.7
C16 C15 H15 116.7
C14 C15 H15 116.7
O6 C16 O7 119.2(2)
O6 C16 C15 122.5(2)
O7 C16 C15 118.4(2)
O7 C17 C20 104.44(18)
O7 C17 C13 111.33(18)
C20 C17 C13 116.1(2)
O7 C17 H17 108.2
C20 C17 H17 108.2
C13 C17 H17 108.2
C13 C18 H18D 109.5
C13 C18 H18E 109.5
H18D C18 H18E 109.5
C13 C18 H18F 109.5
H18D C18 H18F 109.5
H18E C18 H18F 109.5
C10 C19 H19D 109.5
C10 C19 H19E 109.5
H19D C19 H19E 109.5
C10 C19 H19F 109.5
H19D C19 H19F 109.5
H19E C19 H19F 109.5
C21 C20 C22 105.4(2)
C21 C20 C17 126.9(2)
C22 C20 C17 127.7(2)
C20 C21 O8 111.3(2)
C20 C21 H21 124.4
O8 C21 H21 124.4
C23 C22 C20 106.5(2)
C23 C22 H22 126.8
C20 C22 H22 126.8
C22 C23 O8 110.7(3)
C22 C23 H23 124.6
O8 C23 H23 124.6
C4 C28 H28D 109.5
C4 C28 H28E 109.5
H28D C28 H28E 109.5
C4 C28 H28F 109.5
H28D C28 H28F 109.5
H28E C28 H28F 109.5
C4 C29 H29D 109.5
C4 C29 H29E 109.5
H29D C29 H29E 109.5
C4 C29 H29F 109.5
H29D C29 H29F 109.5
H29E C29 H29F 109.5
C8 C30 H30D 109.5
C8 C30 H30E 109.5
H30D C30 H30E 109.5
C8 C30 H30F 109.5
H30D C30 H30F 109.5
H30E C30 H30F 109.5
O4 C31 H31D 109.5
O4 C31 H31E 109.5
H31D C31 H31E 109.5
O4 C31 H31F 109.5
H31D C31 H31F 109.5
H31E C31 H31F 109.5

loop_
_geom_bond_atom_site_label_1
_geom_bond_atom_site_label_2
_geom_bond_distance
O1A C6A 1.439(4)
O1A C1A 1.440(3)
O2A C3A 1.212(3)
O3A C7A 1.194(3)
O4A C7A 1.322(3)
O4A C31A 1.442(3)
O5A C15A 1.441(3)
O5A C14A 1.453(3)
O6A C16A 1.196(3)
O7A C16A 1.335(3)
O7A C17A 1.470(3)
O8A C23A 1.342(4)
O8A C21A 1.369(4)
C1A C2A 1.524(4)
C1A C10A 1.534(3)
C1A H1A 0.9800
C2A C3A 1.507(4)
C2A H2A1 0.9700
C2A H2A2 0.9700
C3A C4A 1.525(4)
C4A C28A 1.545(4)
C4A C29A 1.547(3)
C4A C5A 1.556(3)
C5A C6A 1.528(3)
C5A C10A 1.578(3)
C5A H5A 0.9800
C6A H6A1 0.9700
C6A H6A2 0.9700
C7A C8A 1.546(3)
C8A C30A 1.545(3)
C8A C14A 1.550(3)
C8A C9A 1.570(3)
C9A C11A 1.546(3)
C9A C10A 1.568(3)
C9A H9A 0.9800
C10A C19A 1.540(3)
C11A C12A 1.520(3)
C11A H11A 0.9700
C11A H11B 0.9700
C12A C13A 1.539(3)
C12A H12A 0.9700
C12A H12B 0.9700
C13A C14A 1.523(3)
C13A C17A 1.537(3)
C13A C18A 1.545(3)
C14A C15A 1.479(3)
C15A C16A 1.490(3)
C15A H15A 0.9800
C17A C20A 1.494(3)
C17A H17A 0.9800
C18A H18A 0.9600
C18A H18B 0.9600
C18A H18C 0.9600
C19A H19A 0.9600
C19A H19B 0.9600
C19A H19C 0.9600
C20A C21A 1.352(4)
C20A C22A 1.406(4)
C21A H21A 0.9300
C22A C23A 1.341(4)
C22A H22A 0.9300
C23A H23A 0.9300
C28A H28A 0.9600
C28A H28B 0.9600
C28A H28C 0.9600
C29A H29A 0.9600
C29A H29B 0.9600
C29A H29C 0.9600
C30A H30A 0.9600
C30A H30B 0.9600
C30A H30C 0.9600
C31A H31A 0.9600
C31A H31B 0.9600
C31A H31C 0.9600
O1 C1 1.428(4)
O1 C6 1.430(4)
O2 C3 1.213(5)
O3 C7 1.191(4)
O4 C7 1.332(4)
O4 C31 1.440(4)
O5 C15 1.443(3)
O5 C14 1.445(3)
O6 C16 1.207(3)
O7 C16 1.340(3)
O7 C17 1.462(3)
O8 C21 1.351(3)
O8 C23 1.351(4)
C1 C2 1.520(4)
C1 C10 1.539(4)
C1 H1 0.9800
C2 C3 1.468(5)
C2 H2A 0.9700
C2 H2B 0.9700
C3 C4 1.524(5)
C4 C29 1.518(5)
C4 C28 1.548(4)
C4 C5 1.567(4)
C5 C6 1.533(4)
C5 C10 1.580(3)
C5 H5 0.9800
C6 H6A 0.9700
C6 H6B 0.9700
C7 C8 1.552(4)
C8 C30 1.543(3)
C8 C14 1.552(3)
C8 C9 1.569(3)
C9 C11 1.551(3)
C9 C10 1.568(3)
C9 H9 0.9800
C10 C19 1.545(4)
C11 C12 1.523(3)
C11 H11C 0.9700
C11 H11D 0.9700
C12 C13 1.529(3)
C12 H12C 0.9700
C12 H12D 0.9700
C13 C14 1.531(3)
C13 C18 1.537(3)
C13 C17 1.550(3)
C14 C15 1.477(3)
C15 C16 1.476(4)
C15 H15 0.9800
C17 C20 1.493(3)
C17 H17 0.9800
C18 H18D 0.9600
C18 H18E 0.9600
C18 H18F 0.9600
C19 H19D 0.9600
C19 H19E 0.9600
C19 H19F 0.9600
C20 C21 1.340(4)
C20 C22 1.424(4)
C21 H21 0.9300
C22 C23 1.336(4)
C22 H22 0.9300
C23 H23 0.9300
C28 H28D 0.9600
C28 H28E 0.9600
C28 H28F 0.9600
C29 H29D 0.9600
C29 H29E 0.9600
C29 H29F 0.9600
C30 H30D 0.9600
C30 H30E 0.9600
C30 H30F 0.9600
C31 H31D 0.9600
C31 H31E 0.9600
C31 H31F 0.9600

loop_
_geom_torsion_atom_site_label_1
_geom_torsion_atom_site_label_2
_geom_torsion_atom_site_label_3
_geom_torsion_atom_site_label_4
_geom_torsion
C6A O1A C1A C2A 93.8(2)
C6A O1A C1A C10A -26.6(3)
O1A C1A C2A C3A -59.2(3)
C10A C1A C2A C3A 54.9(3)
C1A C2A C3A O2A 153.4(3)
C1A C2A C3A C4A -27.2(3)
O2A C3A C4A C28A -36.9(3)
C2A C3A C4A C28A 143.7(3)
O2A C3A C4A C29A 75.2(3)
C2A C3A C4A C29A -104.1(3)
O2A C3A C4A C5A -157.9(3)
C2A C3A C4A C5A 22.7(3)
C3A C4A C5A C6A 63.6(3)
C28A C4A C5A C6A -56.9(3)
C29A C4A C5A C6A -173.8(2)
C3A C4A C5A C10A -47.0(3)
C28A C4A C5A C10A -167.6(2)
C29A C4A C5A C10A 75.6(3)
C1A O1A C6A C5A -7.0(3)
C4A C5A C6A O1A -87.4(3)
C10A C5A C6A O1A 36.2(3)
C31A O4A C7A O3A 0.6(4)
C31A O4A C7A C8A 177.5(2)
O3A C7A C8A C30A 105.2(3)
O4A C7A C8A C30A -71.7(2)
O3A C7A C8A C14A -137.3(3)
O4A C7A C8A C14A 45.8(2)
O3A C7A C8A C9A -15.3(3)
O4A C7A C8A C9A 167.90(19)
C30A C8A C9A C11A 171.89(18)
C7A C8A C9A C11A -74.2(2)
C14A C8A C9A C11A 46.0(2)
C30A C8A C9A C10A 39.1(3)
C7A C8A C9A C10A 153.02(18)
C14A C8A C9A C10A -86.8(2)
O1A C1A C10A C19A -64.2(2)
C2A C1A C10A C19A 179.8(2)
O1A C1A C10A C9A 172.33(18)
C2A C1A C10A C9A 56.3(3)
O1A C1A C10A C5A 47.4(2)
C2A C1A C10A C5A -68.7(2)
C11A C9A C10A C1A 42.5(3)
C8A C9A C10A C1A 172.61(18)
C11A C9A C10A C19A -78.6(2)
C8A C9A C10A C19A 51.5(3)
C11A C9A C10A C5A 153.2(2)
C8A C9A C10A C5A -76.8(3)
C6A C5A C10A C1A -49.2(2)
C4A C5A C10A C1A 67.4(2)
C6A C5A C10A C19A 61.9(2)
C4A C5A C10A C19A 178.47(19)
C6A C5A C10A C9A -168.2(2)
C4A C5A C10A C9A -51.6(3)
C10A C9A C11A C12A 81.6(2)
C8A C9A C11A C12A -53.2(3)
C9A C11A C12A C13A 55.5(3)
C11A C12A C13A C14A -47.7(3)
C11A C12A C13A C17A -165.7(2)
C11A C12A C13A C18A 74.0(2)
C15A O5A C14A C13A -105.8(2)
C15A O5A C14A C8A 112.7(2)
C17A C13A C14A O5A 26.1(2)
C12A C13A C14A O5A -92.4(2)
C18A C13A C14A O5A 146.23(18)
C17A C13A C14A C15A -39.4(2)
C12A C13A C14A C15A -157.91(19)
C18A C13A C14A C15A 80.7(2)
C17A C13A C14A C8A 165.35(17)
C12A C13A C14A C8A 46.8(2)
C18A C13A C14A C8A -74.6(2)
C30A C8A C14A O5A -35.4(2)
C7A C8A C14A O5A -148.35(18)
C9A C8A C14A O5A 92.1(2)
C30A C8A C14A C15A 31.2(3)
C7A C8A C14A C15A -81.8(2)
C9A C8A C14A C15A 158.67(18)
C30A C8A C14A C13A -174.92(17)
C7A C8A C14A C13A 72.1(2)
C9A C8A C14A C13A -47.5(2)
C14A O5A C15A C16A 112.0(2)
C13A C14A C15A O5A 104.48(18)
C8A C14A C15A O5A -100.7(2)
O5A C14A C15A C16A -101.4(2)
C13A C14A C15A C16A 3.1(3)
C8A C14A C15A C16A 158.0(2)
C17A O7A C16A O6A -177.2(2)
C17A O7A C16A C15A 2.2(3)
O5A C15A C16A O6A 130.1(2)
C14A C15A C16A O6A -162.5(2)
O5A C15A C16A O7A -49.3(3)
C14A C15A C16A O7A 18.1(3)
C16A O7A C17A C20A -167.59(19)
C16A O7A C17A C13A -41.5(3)
C14A C13A C17A O7A 58.4(2)
C12A C13A C17A O7A 177.69(19)
C18A C13A C17A O7A -62.0(2)
C14A C13A C17A C20A 177.67(18)
C12A C13A C17A C20A -63.1(2)
C18A C13A C17A C20A 57.2(2)
O7A C17A C20A C21A 25.7(3)
C13A C17A C20A C21A -97.4(3)
O7A C17A C20A C22A -151.7(3)
C13A C17A C20A C22A 85.1(3)
C22A C20A C21A O8A 0.0(3)
C17A C20A C21A O8A -177.9(2)
C23A O8A C21A C20A -0.6(4)
C21A C20A C22A C23A 0.6(3)
C17A C20A C22A C23A 178.5(3)
C20A C22A C23A O8A -1.0(4)
C21A O8A C23A C22A 1.0(4)
C6 O1 C1 C2 97.3(3)
C6 O1 C1 C10 -24.1(3)
O1 C1 C2 C3 -77.5(3)
C10 C1 C2 C3 38.0(4)
C1 C2 C3 O2 -167.4(5)
C1 C2 C3 C4 8.6(5)
O2 C3 C4 C29 39.1(6)
C2 C3 C4 C29 -136.9(3)
O2 C3 C4 C28 -73.1(6)
C2 C3 C4 C28 110.9(4)
O2 C3 C4 C5 164.9(5)
C2 C3 C4 C5 -11.1(5)
C29 C4 C5 C6 -158.4(3)
C3 C4 C5 C6 79.1(3)
C28 C4 C5 C6 -40.0(4)
C29 C4 C5 C10 90.9(3)
C3 C4 C5 C10 -31.5(4)
C28 C4 C5 C10 -150.7(3)
C1 O1 C6 C5 -10.1(3)
C4 C5 C6 O1 -82.7(3)
C10 C5 C6 O1 38.6(3)
C31 O4 C7 O3 0.1(4)
C31 O4 C7 C8 175.8(2)
O3 C7 C8 C30 102.3(3)
O4 C7 C8 C30 -73.4(2)
O3 C7 C8 C14 -140.9(3)
O4 C7 C8 C14 43.4(3)
O3 C7 C8 C9 -18.8(3)
O4 C7 C8 C9 165.55(19)
C30 C8 C9 C11 169.4(2)
C14 C8 C9 C11 42.3(3)
C7 C8 C9 C11 -76.8(2)
C30 C8 C9 C10 36.7(3)
C14 C8 C9 C10 -90.4(2)
C7 C8 C9 C10 150.48(19)
O1 C1 C10 C19 -66.5(3)
C2 C1 C10 C19 175.7(2)
O1 C1 C10 C9 169.3(2)
C2 C1 C10 C9 51.6(3)
O1 C1 C10 C5 46.3(2)
C2 C1 C10 C5 -71.5(3)
C11 C9 C10 C1 42.5(3)
C8 C9 C10 C1 172.83(19)
C11 C9 C10 C19 -79.6(3)
C8 C9 C10 C19 50.7(3)
C11 C9 C10 C5 151.9(2)
C8 C9 C10 C5 -77.8(3)
C6 C5 C10 C1 -49.8(2)
C4 C5 C10 C1 68.8(3)
C6 C5 C10 C19 61.8(3)
C4 C5 C10 C19 -179.6(2)
C6 C5 C10 C9 -168.7(2)
C4 C5 C10 C9 -50.1(3)
C10 C9 C11 C12 84.9(3)
C8 C9 C11 C12 -50.3(3)
C9 C11 C12 C13 56.6(3)
C11 C12 C13 C14 -50.8(3)
C11 C12 C13 C18 71.7(2)
C11 C12 C13 C17 -167.8(2)
C15 O5 C14 C13 -106.4(2)
C15 O5 C14 C8 112.3(2)
C12 C13 C14 O5 -90.2(2)
C18 C13 C14 O5 147.1(2)
C17 C13 C14 O5 27.2(2)
C12 C13 C14 C15 -155.9(2)
C18 C13 C14 C15 81.5(3)
C17 C13 C14 C15 -38.5(3)
C12 C13 C14 C8 48.9(3)
C18 C13 C14 C8 -73.7(3)
C17 C13 C14 C8 166.33(19)
C30 C8 C14 O5 -36.7(2)
C7 C8 C14 O5 -149.1(2)
C9 C8 C14 O5 92.6(2)
C30 C8 C14 C15 30.5(3)
C7 C8 C14 C15 -81.9(3)
C9 C8 C14 C15 159.8(2)
C30 C8 C14 C13 -175.6(2)
C7 C8 C14 C13 72.0(3)
C9 C8 C14 C13 -46.3(3)
C14 O5 C15 C16 109.2(2)
C13 C14 C15 O5 103.4(2)
C8 C14 C15 O5 -101.7(2)
O5 C14 C15 C16 -105.3(3)
C13 C14 C15 C16 -1.9(3)
C8 C14 C15 C16 153.0(2)
C17 O7 C16 O6 171.8(2)
C17 O7 C16 C15 -7.6(4)
O5 C15 C16 O6 140.8(3)
C14 C15 C16 O6 -151.4(3)
O5 C15 C16 O7 -39.8(3)
C14 C15 C16 O7 28.0(4)
C16 O7 C17 C20 -161.9(2)
C16 O7 C17 C13 -35.9(3)
C12 C13 C17 O7 174.95(19)
C14 C13 C17 O7 57.3(2)
C18 C13 C17 O7 -63.5(3)
C12 C13 C17 C20 -65.8(3)
C14 C13 C17 C20 176.6(2)
C18 C13 C17 C20 55.8(3)
O7 C17 C20 C21 -142.5(3)
C13 C17 C20 C21 94.5(3)
O7 C17 C20 C22 34.8(3)
C13 C17 C20 C22 -88.2(3)
C22 C20 C21 O8 0.5(4)
C17 C20 C21 O8 178.3(2)
C23 O8 C21 C20 -0.9(4)
C21 C20 C22 C23 0.1(3)
C17 C20 C22 C23 -177.7(3)
C20 C22 C23 O8 -0.6(4)
C21 O8 C23 C22 0.9(4)
